data_4325146
loop_
_publ_author_name
'Oliver Kluge'
'Katharina Grummt'
'Ralf Biedermann'
'Harald Krautscheid'

_publ_section_title
;
 Trialkylphosphine-Stabilized Copper(I) Phenylchalcogenolate Complexes -
 Crystal Structures and Copper-Chalcogenolate Bonding
;
_journal_name_full 'Inorganic Chemistry'
_journal_page_first 4742
_journal_page_last 4752
_journal_paper_doi 10.1021/ic102249g
_journal_volume 50
_journal_year 2011
_chemical_formula_moiety 'C45 H78 Cu3 P3 S3'
_chemical_formula_sum 'C45 H78 Cu3 P3 S3'
_chemical_formula_weight 998.78
_chemical_name_common tris(triisopropylphosphino-copper-phenylthiolate)
_chemical_name_systematic
;
tris(\m~2~-phenylsulfido)-tris(triisopropylphosphine)-tri-copper
;
_space_group_IT_number 14
_symmetry_cell_setting monoclinic
_symmetry_Int_Tables_number 14
_symmetry_space_group_name_Hall '-P 2yn'
_symmetry_space_group_name_H-M 'P 1 21/n 1'
_atom_sites_solution_hydrogens geom
_atom_sites_solution_primary direct
_atom_sites_solution_secondary difmap
_audit_creation_method SHELXL-97
_cell_angle_alpha 90.00
_cell_angle_beta 95.093(4)
_cell_angle_gamma 90.00
_cell_formula_units_Z 4
_cell_length_a 14.0503(7)
_cell_length_b 13.4364(4)
_cell_length_c 26.9845(13)
_cell_measurement_reflns_used 40439
_cell_measurement_temperature 180(2)
_cell_measurement_theta_max 28.38
_cell_measurement_theta_min 2.00
_cell_volume 5074.2(4)
_computing_cell_refinement 'STOE X-AREA'
_computing_data_collection 'STOE X-AREA'
_computing_data_reduction 'STOE X-RED'
_computing_structure_refinement 'SHELXL-97 (Sheldrick, 1997)'
_computing_structure_solution SIR92
_diffrn_ambient_temperature 180(2)
_diffrn_detector 'image plate (34 cm diameter / schwenk)'
_diffrn_detector_area_resol_mean 6.67
_diffrn_detector_type STOE
_diffrn_measured_fraction_theta_full 0.999
_diffrn_measured_fraction_theta_max 0.999
_diffrn_measurement_details ' 180 frames, detector distance = 110 mm'
_diffrn_measurement_device '2-circle goniometer'
_diffrn_measurement_device_type 'STOE IPDS 2T'
_diffrn_measurement_method 'rotation method'
_diffrn_radiation_collimation '0.5 mm diameter, multiple pinhole'
_diffrn_radiation_monochromator 'plane graphite'
_diffrn_radiation_polarisn_norm 0
_diffrn_radiation_type 'Mo K\a'
_diffrn_radiation_wavelength 0.71073
_diffrn_reflns_av_R_equivalents 0.0277
_diffrn_reflns_av_sigmaI/netI 0.0214
_diffrn_reflns_limit_h_max 17
_diffrn_reflns_limit_h_min -17
_diffrn_reflns_limit_k_max 15
_diffrn_reflns_limit_k_min -16
_diffrn_reflns_limit_l_max 32
_diffrn_reflns_limit_l_min -33
_diffrn_reflns_number 35315
_diffrn_reflns_theta_full 26.00
_diffrn_reflns_theta_max 26.00
_diffrn_reflns_theta_min 2.10
_diffrn_source 'sealed X-ray tube, 12 x 0.4 mm long-fine focus'
_diffrn_source_current 40
_diffrn_source_power 2.00
_diffrn_source_voltage 50
_exptl_absorpt_coefficient_mu 1.49
_exptl_absorpt_correction_T_max 0.7381
_exptl_absorpt_correction_T_min 0.6108
_exptl_absorpt_correction_type integration
_exptl_absorpt_process_details 'STOE X-RED'
_exptl_crystal_colour colourless
_exptl_crystal_density_diffrn 1.307
_exptl_crystal_description block
_exptl_crystal_F_000 2112
_exptl_crystal_size_max 0.410
_exptl_crystal_size_mid 0.340
_exptl_crystal_size_min 0.202
_refine_diff_density_max 1.030
_refine_diff_density_min -0.484
_refine_diff_density_rms 0.063
_refine_ls_extinction_method none
_refine_ls_goodness_of_fit_ref 1.043
_refine_ls_hydrogen_treatment constr
_refine_ls_matrix_type full
_refine_ls_number_parameters 491
_refine_ls_number_reflns 9969
_refine_ls_number_restraints 0
_refine_ls_restrained_S_all 1.043
_refine_ls_R_factor_all 0.0462
_refine_ls_R_factor_gt 0.0384
_refine_ls_shift/su_max 0.001
_refine_ls_shift/su_mean 0.000
_refine_ls_structure_factor_coef Fsqd
_refine_ls_weighting_details 'calc w=1/[\s^2^(Fo^2^)+(0.0499P)^2^+4.8988P] where P=(Fo^2^+2Fc^2^)/3'
_refine_ls_weighting_scheme calc
_refine_ls_wR_factor_gt 0.0971
_refine_ls_wR_factor_ref 0.1007
_reflns_number_gt 8517
_reflns_number_total 9969
_reflns_threshold_expression >2sigma(I)
_cod_data_source_file ic102249g_si_002_07.cif
_cod_data_source_block 07
_cod_original_sg_symbol_H-M 'P 21/n'
_cod_database_code 4325146

loop_
_symmetry_equiv_pos_as_xyz
'x, y, z'
'-x+1/2, y+1/2, -z+1/2'
'-x, -y, -z'
'x-1/2, -y-1/2, z-1/2'

loop_
_atom_site_label
_atom_site_type_symbol
_atom_site_fract_x
_atom_site_fract_y
_atom_site_fract_z
_atom_site_U_iso_or_equiv
_atom_site_adp_type
_atom_site_occupancy
_atom_site_symmetry_multiplicity
_atom_site_calc_flag
_atom_site_refinement_flags
_atom_site_disorder_assembly
_atom_site_disorder_group
Cu1 Cu 0.41298(2) 0.46764(2) 0.754195(12) 0.03099(9) Uani 1 1 d . . .
Cu2 Cu 0.51466(2) 0.23569(2) 0.675277(12) 0.03338(9) Uani 1 1 d . A .
Cu3 Cu 0.53352(2) 0.23476(2) 0.826247(12) 0.03455(9) Uani 1 1 d . . .
S1 S 0.42970(7) 0.37506(6) 0.68645(3) 0.04643(19) Uani 1 1 d . . .
S2 S 0.56344(6) 0.18024(6) 0.75137(3) 0.04474(19) Uani 1 1 d . . .
S3 S 0.42101(6) 0.35369(6) 0.81570(3) 0.0483(2) Uani 1 1 d . . .
P1 P 0.36577(5) 0.62511(5) 0.75879(3) 0.03140(15) Uani 1 1 d . . .
P2 P 0.54411(6) 0.17901(6) 0.60103(3) 0.04328(18) Uani 1 1 d . . .
P3 P 0.59770(5) 0.17830(6) 0.89871(3) 0.03629(16) Uani 1 1 d . . .
C1 C 0.4225(2) 0.4503(2) 0.63218(10) 0.0406(6) Uani 1 1 d . . .
C2 C 0.5034(3) 0.4812(3) 0.61081(13) 0.0525(8) Uani 1 1 d . . .
H2 H 0.5636 0.4640 0.6254 0.063 Uiso 1 1 calc R . .
C3 C 0.4947(4) 0.5380(3) 0.56753(15) 0.0724(12) Uani 1 1 d . . .
H3 H 0.5492 0.5576 0.5530 0.087 Uiso 1 1 calc R . .
C4 C 0.4069(4) 0.5651(3) 0.54626(14) 0.0805(14) Uani 1 1 d . . .
H4 H 0.4018 0.6032 0.5174 0.097 Uiso 1 1 calc R . .
C5 C 0.3267(4) 0.5364(3) 0.56729(14) 0.0749(12) Uani 1 1 d . . .
H5 H 0.2669 0.5557 0.5530 0.090 Uiso 1 1 calc R . .
C6 C 0.3340(3) 0.4786(3) 0.60992(12) 0.0551(8) Uani 1 1 d . . .
H6 H 0.2789 0.4586 0.6238 0.066 Uiso 1 1 calc R . .
C7 C 0.64675(19) 0.0808(2) 0.75332(10) 0.0336(6) Uani 1 1 d . . .
C8 C 0.7418(2) 0.0977(2) 0.74782(14) 0.0509(8) Uani 1 1 d . . .
H8 H 0.7631 0.1625 0.7439 0.061 Uiso 1 1 calc R . .
C9 C 0.8064(2) 0.0191(3) 0.74806(16) 0.0598(9) Uani 1 1 d . . .
H9 H 0.8703 0.0320 0.7443 0.072 Uiso 1 1 calc R . .
C10 C 0.7769(3) -0.0765(3) 0.75374(14) 0.0564(9) Uani 1 1 d . . .
H10 H 0.8200 -0.1290 0.7534 0.068 Uiso 1 1 calc R . .
C11 C 0.6834(3) -0.0937(2) 0.75996(16) 0.0618(10) Uani 1 1 d . . .
H11 H 0.6628 -0.1587 0.7643 0.074 Uiso 1 1 calc R . .
C12 C 0.6181(2) -0.0161(2) 0.75991(14) 0.0506(8) Uani 1 1 d . . .
H12 H 0.5545 -0.0296 0.7644 0.061 Uiso 1 1 calc R . .
C13 C 0.4145(4) 0.4188(4) 0.87239(13) 0.0820(16) Uani 1 1 d . . .
C14 C 0.4886(6) 0.4822(4) 0.8912(2) 0.132(3) Uani 1 1 d . . .
H14 H 0.5420 0.4872 0.8732 0.158 Uiso 1 1 calc R . .
C15 C 0.4884(9) 0.5384(6) 0.9348(3) 0.179(5) Uani 1 1 d . . .
H15 H 0.5365 0.5793 0.9495 0.215 Uiso 1 1 calc R . .
C16 C 0.3945(12) 0.5175(12) 0.9519(5) 0.226(11) Uani 1 1 d . . .
H16 H 0.3843 0.5635 0.9766 0.271 Uiso 1 1 calc R . .
C17 C 0.3233(10) 0.4634(15) 0.9467(6) 0.254(12) Uani 1 1 d . . .
H17 H 0.2743 0.4566 0.9674 0.305 Uiso 1 1 calc R . .
C18 C 0.3361(6) 0.4103(7) 0.89755(18) 0.171(4) Uani 1 1 d . . .
H18 H 0.2868 0.3696 0.8842 0.206 Uiso 1 1 calc R . .
C19 C 0.3943(2) 0.7039(3) 0.70586(14) 0.0506(8) Uani 1 1 d . . .
H19 H 0.3559 0.6763 0.6770 0.061 Uiso 1 1 calc R . .
C20 C 0.3653(3) 0.8120(3) 0.7074(2) 0.0791(14) Uani 1 1 d . . .
H20A H 0.4090 0.8472 0.7305 0.119 Uiso 1 1 calc R . .
H20B H 0.3019 0.8168 0.7178 0.119 Uiso 1 1 calc R . .
H20C H 0.3667 0.8406 0.6749 0.119 Uiso 1 1 calc R . .
C21 C 0.4969(3) 0.6922(3) 0.69355(15) 0.0607(9) Uani 1 1 d . . .
H21A H 0.5045 0.7225 0.6619 0.091 Uiso 1 1 calc R . .
H21B H 0.5125 0.6228 0.6922 0.091 Uiso 1 1 calc R . .
H21C H 0.5388 0.7240 0.7188 0.091 Uiso 1 1 calc R . .
C22 C 0.4047(2) 0.6873(2) 0.81873(12) 0.0421(7) Uani 1 1 d . . .
H22 H 0.3896 0.6399 0.8445 0.051 Uiso 1 1 calc R . .
C23 C 0.3543(3) 0.7844(3) 0.83143(15) 0.0615(10) Uani 1 1 d . . .
H23A H 0.3730 0.8024 0.8653 0.092 Uiso 1 1 calc R . .
H23B H 0.2863 0.7749 0.8272 0.092 Uiso 1 1 calc R . .
H23C H 0.3720 0.8365 0.8097 0.092 Uiso 1 1 calc R . .
C24 C 0.5122(2) 0.6998(3) 0.82564(16) 0.0629(10) Uani 1 1 d . . .
H24A H 0.5310 0.7523 0.8045 0.094 Uiso 1 1 calc R . .
H24B H 0.5424 0.6388 0.8171 0.094 Uiso 1 1 calc R . .
H24C H 0.5312 0.7162 0.8597 0.094 Uiso 1 1 calc R . .
C25 C 0.23414(18) 0.6303(2) 0.75621(11) 0.0348(6) Uani 1 1 d . . .
H25 H 0.2139 0.7001 0.7555 0.042 Uiso 1 1 calc R . .
C26 C 0.1894(2) 0.5780(3) 0.70940(13) 0.0492(7) Uani 1 1 d . . .
H26A H 0.2125 0.5108 0.7087 0.074 Uiso 1 1 calc R . .
H26B H 0.2066 0.6129 0.6804 0.074 Uiso 1 1 calc R . .
H26C H 0.1212 0.5775 0.7097 0.074 Uiso 1 1 calc R . .
C27 C 0.2001(2) 0.5805(3) 0.80222(13) 0.0495(8) Uani 1 1 d . . .
H27A H 0.1315 0.5793 0.7996 0.074 Uiso 1 1 calc R . .
H27B H 0.2232 0.6172 0.8313 0.074 Uiso 1 1 calc R . .
H27C H 0.2241 0.5136 0.8047 0.074 Uiso 1 1 calc R . .
C28A C 0.4521(5) 0.2344(4) 0.5507(2) 0.0383(13) Uiso 0.561(6) 1 d P A 1
H28A H 0.4668 0.3056 0.5493 0.046 Uiso 0.561(6) 1 calc PR A 1
C29A C 0.4597(6) 0.1949(6) 0.4984(3) 0.0603(18) Uiso 0.561(6) 1 d P A 1
H29A H 0.5247 0.2001 0.4903 0.090 Uiso 0.561(6) 1 calc PR A 1
H29B H 0.4191 0.2332 0.4751 0.090 Uiso 0.561(6) 1 calc PR A 1
H29C H 0.4402 0.1264 0.4968 0.090 Uiso 0.561(6) 1 calc PR A 1
C30A C 0.3514(5) 0.2280(5) 0.5662(3) 0.0533(16) Uiso 0.561(6) 1 d P A 1
H30A H 0.3501 0.2533 0.5994 0.080 Uiso 0.561(6) 1 calc PR A 1
H30B H 0.3308 0.1598 0.5652 0.080 Uiso 0.561(6) 1 calc PR A 1
H30C H 0.3093 0.2668 0.5439 0.080 Uiso 0.561(6) 1 calc PR A 1
C31A C 0.5583(7) 0.0510(6) 0.5916(3) 0.068(2) Uiso 0.561(6) 1 d P A 1
H31A H 0.5755 0.0402 0.5576 0.082 Uiso 0.561(6) 1 calc PR A 1
C32A C 0.4676(9) -0.0009(9) 0.5977(5) 0.107(3) Uiso 0.561(6) 1 d P A 1
H32A H 0.4182 0.0260 0.5747 0.160 Uiso 0.561(6) 1 calc PR A 1
H32B H 0.4506 0.0082 0.6311 0.160 Uiso 0.561(6) 1 calc PR A 1
H32C H 0.4750 -0.0706 0.5913 0.160 Uiso 0.561(6) 1 calc PR A 1
C33A C 0.6333(9) 0.0090(10) 0.6264(5) 0.126(4) Uiso 0.561(6) 1 d P A 1
H33A H 0.6928 0.0416 0.6222 0.188 Uiso 0.561(6) 1 calc PR A 1
H33B H 0.6393 -0.0609 0.6201 0.188 Uiso 0.561(6) 1 calc PR A 1
H33C H 0.6170 0.0188 0.6599 0.188 Uiso 0.561(6) 1 calc PR A 1
C34A C 0.6577(4) 0.2407(5) 0.5811(2) 0.0517(16) Uiso 0.561(6) 1 d P A 1
H34A H 0.6398 0.3076 0.5693 0.062 Uiso 0.561(6) 1 calc PR A 1
C35A C 0.7256(6) 0.2533(7) 0.6283(3) 0.068(2) Uiso 0.561(6) 1 d P A 1
H35A H 0.6929 0.2868 0.6533 0.101 Uiso 0.561(6) 1 calc PR A 1
H35B H 0.7799 0.2920 0.6208 0.101 Uiso 0.561(6) 1 calc PR A 1
H35C H 0.7465 0.1891 0.6405 0.101 Uiso 0.561(6) 1 calc PR A 1
C36A C 0.7043(7) 0.1905(8) 0.5403(4) 0.090(3) Uiso 0.561(6) 1 d P A 1
H36A H 0.6595 0.1851 0.5115 0.135 Uiso 0.561(6) 1 calc PR A 1
H36B H 0.7250 0.1252 0.5510 0.135 Uiso 0.561(6) 1 calc PR A 1
H36C H 0.7585 0.2289 0.5323 0.135 Uiso 0.561(6) 1 calc PR A 1
C28B C 0.4933(8) 0.2353(7) 0.5472(3) 0.058(2) Uiso 0.439(6) 1 d P A 2
H28B H 0.5237 0.3009 0.5466 0.069 Uiso 0.439(6) 1 calc PR A 2
C29B C 0.5122(9) 0.1863(9) 0.4964(4) 0.080(3) Uiso 0.439(6) 1 d P A 2
H29D H 0.5797 0.1774 0.4950 0.121 Uiso 0.439(6) 1 calc PR A 2
H29E H 0.4877 0.2287 0.4696 0.121 Uiso 0.439(6) 1 calc PR A 2
H29F H 0.4808 0.1229 0.4935 0.121 Uiso 0.439(6) 1 calc PR A 2
C30B C 0.3875(9) 0.2569(9) 0.5499(4) 0.077(3) Uiso 0.439(6) 1 d P A 2
H30D H 0.3783 0.2871 0.5814 0.115 Uiso 0.439(6) 1 calc PR A 2
H30E H 0.3521 0.1958 0.5466 0.115 Uiso 0.439(6) 1 calc PR A 2
H30F H 0.3656 0.3013 0.5235 0.115 Uiso 0.439(6) 1 calc PR A 2
C31B C 0.5231(6) 0.0379(5) 0.5887(2) 0.0306(15) Uiso 0.439(6) 1 d P A 2
H31B H 0.5557 0.0187 0.5595 0.037 Uiso 0.439(6) 1 calc PR A 2
C32B C 0.4211(5) 0.0083(5) 0.5803(3) 0.0380(16) Uiso 0.439(6) 1 d P A 2
H32D H 0.3914 0.0439 0.5522 0.057 Uiso 0.439(6) 1 calc PR A 2
H32E H 0.3891 0.0239 0.6093 0.057 Uiso 0.439(6) 1 calc PR A 2
H32F H 0.4169 -0.0619 0.5740 0.057 Uiso 0.439(6) 1 calc PR A 2
C33B C 0.5668(6) -0.0225(6) 0.6343(3) 0.056(2) Uiso 0.439(6) 1 d P A 2
H33D H 0.6332 -0.0062 0.6408 0.084 Uiso 0.439(6) 1 calc PR A 2
H33E H 0.5602 -0.0924 0.6274 0.084 Uiso 0.439(6) 1 calc PR A 2
H33F H 0.5338 -0.0063 0.6629 0.084 Uiso 0.439(6) 1 calc PR A 2
C34B C 0.6791(7) 0.1788(9) 0.6047(4) 0.077(3) Uiso 0.439(6) 1 d P A 2
H34B H 0.6999 0.1361 0.6331 0.093 Uiso 0.439(6) 1 calc PR A 2
C35B C 0.7132(9) 0.2891(9) 0.6206(5) 0.075(3) Uiso 0.439(6) 1 d P A 2
H35D H 0.6801 0.3107 0.6483 0.113 Uiso 0.439(6) 1 calc PR A 2
H35E H 0.6993 0.3337 0.5931 0.113 Uiso 0.439(6) 1 calc PR A 2
H35F H 0.7808 0.2890 0.6299 0.113 Uiso 0.439(6) 1 calc PR A 2
C36B C 0.7287(9) 0.1399(10) 0.5622(5) 0.090(3) Uiso 0.439(6) 1 d P A 2
H36D H 0.7057 0.0743 0.5537 0.135 Uiso 0.439(6) 1 calc PR A 2
H36E H 0.7963 0.1373 0.5713 0.135 Uiso 0.439(6) 1 calc PR A 2
H36F H 0.7163 0.1831 0.5340 0.135 Uiso 0.439(6) 1 calc PR A 2
C37 C 0.7171(2) 0.2332(3) 0.91605(13) 0.0530(8) Uani 1 1 d . . .
H37 H 0.7435 0.2036 0.9475 0.064 Uiso 1 1 calc R . .
C38 C 0.7839(3) 0.2103(4) 0.87591(16) 0.0731(12) Uani 1 1 d . . .
H38A H 0.7594 0.2404 0.8451 0.110 Uiso 1 1 calc R . .
H38B H 0.7881 0.1396 0.8716 0.110 Uiso 1 1 calc R . .
H38C H 0.8463 0.2365 0.8858 0.110 Uiso 1 1 calc R . .
C39 C 0.7091(4) 0.3445(4) 0.9228(2) 0.0958(17) Uani 1 1 d . . .
H39A H 0.7718 0.3723 0.9301 0.144 Uiso 1 1 calc R . .
H39B H 0.6711 0.3581 0.9499 0.144 Uiso 1 1 calc R . .
H39C H 0.6795 0.3737 0.8929 0.144 Uiso 1 1 calc R . .
C40 C 0.5279(2) 0.2125(3) 0.95123(12) 0.0523(8) Uani 1 1 d . . .
H40 H 0.5214 0.2850 0.9493 0.063 Uiso 1 1 calc R . .
C41 C 0.5724(4) 0.1917(4) 1.00388(14) 0.0869(15) Uani 1 1 d . . .
H41A H 0.5337 0.2213 1.0275 0.130 Uiso 1 1 calc R . .
H41B H 0.6355 0.2195 1.0080 0.130 Uiso 1 1 calc R . .
H41C H 0.5759 0.1211 1.0093 0.130 Uiso 1 1 calc R . .
C42 C 0.4268(3) 0.1728(4) 0.94351(18) 0.0876(15) Uani 1 1 d . . .
H42A H 0.4276 0.1017 0.9469 0.131 Uiso 1 1 calc R . .
H42B H 0.3994 0.1904 0.9108 0.131 Uiso 1 1 calc R . .
H42C H 0.3891 0.2011 0.9679 0.131 Uiso 1 1 calc R . .
C43 C 0.6238(3) 0.0438(3) 0.89864(14) 0.0604(9) Uani 1 1 d . . .
H43 H 0.6651 0.0343 0.8716 0.073 Uiso 1 1 calc R . .
C44 C 0.6800(5) 0.0013(4) 0.94469(19) 0.1025(19) Uani 1 1 d . . .
H44A H 0.6416 0.0040 0.9723 0.154 Uiso 1 1 calc R . .
H44B H 0.7371 0.0397 0.9522 0.154 Uiso 1 1 calc R . .
H44C H 0.6968 -0.0666 0.9386 0.154 Uiso 1 1 calc R . .
C45 C 0.5350(4) -0.0176(3) 0.88386(19) 0.0843(14) Uani 1 1 d . . .
H45A H 0.5532 -0.0846 0.8769 0.126 Uiso 1 1 calc R . .
H45B H 0.5012 0.0108 0.8547 0.126 Uiso 1 1 calc R . .
H45C H 0.4943 -0.0178 0.9106 0.126 Uiso 1 1 calc R . .

loop_
_atom_site_aniso_label
_atom_site_aniso_U_11
_atom_site_aniso_U_22
_atom_site_aniso_U_33
_atom_site_aniso_U_23
_atom_site_aniso_U_13
_atom_site_aniso_U_12
Cu1 0.03619(17) 0.02628(16) 0.03032(16) -0.00143(12) 0.00194(12) 0.00729(12)
Cu2 0.04402(19) 0.02859(17) 0.02771(17) -0.00243(13) 0.00407(13) 0.00574(13)
Cu3 0.04423(19) 0.03152(17) 0.02775(17) 0.00272(13) 0.00243(13) 0.00621(14)
S1 0.0786(5) 0.0338(4) 0.0274(3) 0.0013(3) 0.0076(3) 0.0220(4)
S2 0.0605(5) 0.0450(4) 0.0286(3) 0.0015(3) 0.0034(3) 0.0257(4)
S3 0.0730(5) 0.0419(4) 0.0305(3) 0.0040(3) 0.0067(3) 0.0240(4)
P1 0.0319(3) 0.0231(3) 0.0395(4) 0.0001(3) 0.0048(3) 0.0030(2)
P2 0.0482(4) 0.0514(5) 0.0311(4) -0.0106(3) 0.0079(3) 0.0036(3)
P3 0.0424(4) 0.0366(4) 0.0290(3) 0.0034(3) -0.0015(3) 0.0014(3)
C1 0.0628(18) 0.0337(14) 0.0251(13) -0.0026(11) 0.0028(12) 0.0101(13)
C2 0.064(2) 0.0471(18) 0.0470(18) 0.0004(15) 0.0080(15) 0.0022(16)
C3 0.105(3) 0.061(2) 0.055(2) 0.0080(19) 0.027(2) -0.010(2)
C4 0.131(4) 0.073(3) 0.0364(19) 0.0211(19) 0.004(2) 0.017(3)
C5 0.096(3) 0.082(3) 0.044(2) 0.014(2) -0.010(2) 0.033(2)
C6 0.067(2) 0.059(2) 0.0397(17) 0.0041(15) 0.0022(15) 0.0161(17)
C7 0.0390(14) 0.0296(13) 0.0318(13) 0.0004(11) 0.0010(11) 0.0052(11)
C8 0.0460(17) 0.0348(15) 0.072(2) -0.0005(15) 0.0063(15) -0.0051(13)
C9 0.0361(16) 0.059(2) 0.085(3) -0.0001(19) 0.0091(16) 0.0070(15)
C10 0.057(2) 0.0428(18) 0.069(2) 0.0038(17) 0.0039(17) 0.0215(15)
C11 0.065(2) 0.0297(16) 0.091(3) 0.0116(17) 0.0082(19) 0.0029(15)
C12 0.0406(16) 0.0391(16) 0.072(2) 0.0082(16) 0.0073(15) -0.0022(13)
C13 0.131(4) 0.085(3) 0.0294(16) 0.0054(19) 0.002(2) 0.077(3)
C14 0.253(8) 0.063(3) 0.066(3) -0.022(3) -0.063(4) 0.057(4)
C15 0.300(13) 0.108(5) 0.108(5) -0.034(4) -0.099(7) 0.077(7)
C16 0.34(2) 0.249(15) 0.112(8) 0.063(9) 0.114(13) 0.237(17)
C17 0.245(15) 0.40(3) 0.120(7) 0.068(12) 0.058(10) 0.238(18)
C18 0.184(7) 0.292(10) 0.043(2) 0.043(4) 0.037(3) 0.170(7)
C19 0.0458(17) 0.0462(18) 0.061(2) 0.0167(16) 0.0113(15) 0.0028(14)
C20 0.072(3) 0.050(2) 0.120(4) 0.036(2) 0.036(3) 0.0166(19)
C21 0.0533(19) 0.056(2) 0.077(3) 0.0061(19) 0.0291(18) -0.0012(16)
C22 0.0411(15) 0.0318(14) 0.0524(17) -0.0093(13) -0.0009(13) 0.0025(12)
C23 0.064(2) 0.0451(19) 0.074(2) -0.0263(18) -0.0018(18) 0.0115(16)
C24 0.0450(18) 0.062(2) 0.080(3) -0.022(2) -0.0055(17) -0.0057(16)
C25 0.0320(13) 0.0293(13) 0.0433(15) 0.0003(12) 0.0040(11) 0.0027(10)
C26 0.0405(16) 0.0526(19) 0.0537(19) -0.0083(16) -0.0010(13) -0.0034(14)
C27 0.0395(15) 0.0536(19) 0.0566(19) 0.0093(16) 0.0112(14) -0.0008(14)
C37 0.0475(18) 0.064(2) 0.0477(18) -0.0061(16) 0.0034(14) -0.0070(15)
C38 0.0465(19) 0.106(3) 0.068(3) -0.005(2) 0.0122(18) -0.001(2)
C39 0.081(3) 0.068(3) 0.141(5) -0.036(3) 0.027(3) -0.028(2)
C40 0.0569(19) 0.061(2) 0.0397(17) 0.0066(15) 0.0102(14) 0.0014(16)
C41 0.097(3) 0.128(4) 0.0366(19) 0.011(2) 0.012(2) 0.017(3)
C42 0.057(2) 0.128(4) 0.081(3) 0.002(3) 0.024(2) -0.014(3)
C43 0.087(3) 0.0400(18) 0.051(2) 0.0031(15) -0.0142(18) 0.0096(17)
C44 0.152(5) 0.063(3) 0.084(3) 0.013(3) -0.041(3) 0.029(3)
C45 0.112(4) 0.046(2) 0.090(3) 0.003(2) -0.016(3) -0.018(2)

loop_
_atom_type_symbol
_atom_type_description
_atom_type_scat_dispersion_real
_atom_type_scat_dispersion_imag
_atom_type_scat_source
C C 0.0033 0.0016 'International Tables Vol C Tables 4.2.6.8 and 6.1.1.4'
H H 0.0000 0.0000 'International Tables Vol C Tables 4.2.6.8 and 6.1.1.4'
P P 0.1023 0.0942 'International Tables Vol C Tables 4.2.6.8 and 6.1.1.4'
S S 0.1246 0.1234 'International Tables Vol C Tables 4.2.6.8 and 6.1.1.4'
Cu Cu 0.3201 1.2651 'International Tables Vol C Tables 4.2.6.8 and 6.1.1.4'

loop_
_exptl_crystal_face_index_h
_exptl_crystal_face_index_k
_exptl_crystal_face_index_l
_exptl_crystal_face_perp_dist
0 0 -1 0.0518
0 0 1 0.1512
0 2 1 0.2472
0 -1 0 0.1520
1 0 0 0.1785
-1 0 0 0.1617
0 1 -1 0.2107

loop_
_geom_angle_atom_site_label_1
_geom_angle_atom_site_label_2
_geom_angle_atom_site_label_3
_geom_angle
P1 Cu1 S1 128.83(3)
P1 Cu1 S3 126.94(3)
S1 Cu1 S3 102.81(3)
P2 Cu2 S2 130.51(3)
P2 Cu2 S1 123.34(3)
S2 Cu2 S1 106.07(3)
P3 Cu3 S2 126.49(3)
P3 Cu3 S3 125.61(3)
S2 Cu3 S3 107.86(3)
C1 S1 Cu1 110.76(9)
C1 S1 Cu2 110.79(10)
Cu1 S1 Cu2 131.69(4)
C7 S2 Cu3 113.49(9)
C7 S2 Cu2 115.22(9)
Cu3 S2 Cu2 131.13(3)
C13 S3 Cu3 109.35(12)
C13 S3 Cu1 107.30(14)
Cu3 S3 Cu1 124.39(4)
C25 P1 C19 103.56(14)
C25 P1 C22 103.42(13)
C19 P1 C22 110.34(16)
C25 P1 Cu1 109.66(9)
C19 P1 Cu1 114.52(11)
C22 P1 Cu1 114.20(10)
C28B P2 C34B 112.4(5)
C31A P2 C34A 106.0(4)
C31A P2 C28A 110.7(4)
C34A P2 C28A 99.1(3)
C28B P2 C31B 103.7(4)
C34B P2 C31B 98.3(4)
C28B P2 Cu2 120.8(3)
C31A P2 Cu2 120.1(3)
C34B P2 Cu2 102.7(3)
C34A P2 Cu2 109.36(19)
C28A P2 Cu2 109.57(18)
C31B P2 Cu2 116.9(2)
C43 P3 C40 111.28(18)
C43 P3 C37 102.39(18)
C40 P3 C37 103.69(16)
C43 P3 Cu3 113.60(12)
C40 P3 Cu3 112.92(12)
C37 P3 Cu3 112.04(12)
C2 C1 C6 118.4(3)
C2 C1 S1 121.7(2)
C6 C1 S1 119.9(3)
C1 C2 C3 120.0(4)
C4 C3 C2 120.6(4)
C5 C4 C3 120.0(4)
C4 C5 C6 120.1(4)
C5 C6 C1 120.8(4)
C8 C7 C12 117.8(3)
C8 C7 S2 121.1(2)
C12 C7 S2 121.0(2)
C7 C8 C9 120.9(3)
C10 C9 C8 120.8(3)
C11 C10 C9 118.7(3)
C10 C11 C12 121.2(3)
C7 C12 C11 120.6(3)
C18 C13 C14 118.8(6)
C18 C13 S3 120.0(6)
C14 C13 S3 121.2(4)
C15 C14 C13 125.1(9)
C14 C15 C16 103.3(10)
C17 C16 C15 145.3(16)
C16 C17 C18 102.5(13)
C13 C18 C17 124.1(11)
C20 C19 C21 111.7(3)
C20 C19 P1 116.8(3)
C21 C19 P1 112.7(2)
C24 C22 C23 110.6(3)
C24 C22 P1 111.7(2)
C23 C22 P1 118.0(2)
C27 C25 C26 109.6(3)
C27 C25 P1 109.8(2)
C26 C25 P1 110.51(19)
C30A C28A C29A 112.4(5)
C30A C28A P2 111.4(4)
C29A C28A P2 114.7(5)
C33A C31A C32A 109.1(9)
C33A C31A P2 111.7(8)
C32A C31A P2 109.7(7)
C36A C34A C35A 112.5(6)
C36A C34A P2 116.3(5)
C35A C34A P2 106.7(5)
C30B C28B C29B 111.4(9)
C30B C28B P2 111.9(7)
C29B C28B P2 117.5(7)
C32B C31B C33B 106.7(6)
C32B C31B P2 114.6(5)
C33B C31B P2 109.3(5)
C36B C34B C35B 112.4(9)
C36B C34B P2 119.8(8)
C35B C34B P2 106.7(7)
C39 C37 C38 110.0(4)
C39 C37 P3 110.4(3)
C38 C37 P3 109.9(3)
C42 C40 C41 111.4(3)
C42 C40 P3 111.2(3)
C41 C40 P3 117.8(3)
C45 C43 C44 111.4(4)
C45 C43 P3 111.9(3)
C44 C43 P3 117.1(3)

loop_
_geom_bond_atom_site_label_1
_geom_bond_atom_site_label_2
_geom_bond_distance
Cu1 P1 2.2242(7)
Cu1 S1 2.2407(8)
Cu1 S3 2.2535(8)
Cu2 P2 2.2165(8)
Cu2 S2 2.2342(8)
Cu2 S1 2.2553(8)
Cu3 P3 2.2135(8)
Cu3 S2 2.2240(8)
Cu3 S3 2.2480(8)
S1 C1 1.775(3)
S2 C7 1.774(3)
S3 C13 1.772(4)
P1 C25 1.846(3)
P1 C19 1.850(3)
P1 C22 1.859(3)
P2 C28B 1.735(9)
P2 C31A 1.753(9)
P2 C34B 1.891(11)
P2 C34A 1.917(6)
P2 C28A 1.938(6)
P2 C31B 1.943(7)
P3 C43 1.844(3)
P3 C40 1.851(3)
P3 C37 1.853(3)
C1 C2 1.384(5)
C1 C6 1.385(5)
C2 C3 1.391(5)
C3 C4 1.363(7)
C4 C5 1.362(7)
C5 C6 1.384(5)
C7 C8 1.375(4)
C7 C12 1.379(4)
C8 C9 1.392(5)
C9 C10 1.363(5)
C10 C11 1.359(5)
C11 C12 1.389(5)
C13 C18 1.349(8)
C13 C14 1.405(9)
C14 C15 1.399(9)
C15 C16 1.463(17)
C16 C17 1.23(3)
C17 C18 1.530(17)
C19 C20 1.510(5)
C19 C21 1.516(4)
C22 C24 1.515(4)
C22 C23 1.538(4)
C25 C27 1.524(4)
C25 C26 1.531(4)
C28A C30A 1.514(9)
C28A C29A 1.520(9)
C31A C33A 1.461(14)
C31A C32A 1.474(13)
C34A C36A 1.492(11)
C34A C35A 1.531(11)
C28B C30B 1.522(14)
C28B C29B 1.563(14)
C31B C32B 1.485(10)
C31B C33B 1.554(10)
C34B C36B 1.489(15)
C34B C35B 1.605(16)
C37 C39 1.512(6)
C37 C38 1.527(5)
C40 C42 1.515(5)
C40 C41 1.526(5)
C43 C45 1.519(6)
C43 C44 1.523(5)
